data_4084378
loop_
_publ_author_name
'Blom, Burgert'
'Pohl, Markus'
'Tan, Gengwen'
'Gallego, Daniel'
'Driess, Matthias'

_publ_section_title
;
 From Unsymmetrically Substituted Benzamidinato and Guanidinato
 Dichlorohydridosilanes to Novel Hydrido N-Heterocyclic Silylene Iron
 Complexes
;
_journal_issue 19
_journal_name_full Organometallics
_journal_page_first 5272
_journal_paper_doi 10.1021/om5005918
_journal_volume 33
_journal_year 2014
_chemical_formula_sum 'C23 H32 Cl2 N2 Si'
_chemical_formula_weight 435.50
_chemical_name_systematic
; 
 ? 
;
_space_group_IT_number 14
_symmetry_cell_setting monoclinic
_symmetry_space_group_name_Hall '-P 2ybc'
_symmetry_space_group_name_H-M 'P 1 21/c 1'
_atom_sites_solution_hydrogens geom
_atom_sites_solution_primary direct
_atom_sites_solution_secondary difmap
_audit_creation_method
;
CrysAlisPro, Agilent Technologies,
Version 1.171.36.28 (release 01-02-2013 CrysAlis171 .NET)
(compiled Feb  1 2013,16:14:44)
;
_cell_angle_alpha 90.00
_cell_angle_beta 103.7280(10)
_cell_angle_gamma 90.00
_cell_formula_units_Z 8
_cell_length_a 15.83020(10)
_cell_length_b 16.93660(10)
_cell_length_c 18.38750(10)
_cell_measurement_reflns_used 13054
_cell_measurement_temperature 150(2)
_cell_measurement_theta_max 73.5130
_cell_measurement_theta_min 3.5870
_cell_volume 4789.04(5)
_computing_cell_refinement
;
CrysAlisPro, Agilent Technologies,
Version 1.171.36.28 (release 01-02-2013 CrysAlis171 .NET)
(compiled Feb  1 2013,16:14:44)
;
_computing_data_collection
;
CrysAlisPro, Agilent Technologies,
Version 1.171.36.28 (release 01-02-2013 CrysAlis171 .NET)
(compiled Feb  1 2013,16:14:44)
;
_computing_data_reduction
;
CrysAlisPro, Agilent Technologies,
Version 1.171.36.28 (release 01-02-2013 CrysAlis171 .NET)
(compiled Feb  1 2013,16:14:44)
;
_computing_structure_refinement 'SHELXL-97 (Sheldrick, 1997)'
_computing_structure_solution 'SHELXS-97 (Sheldrick, 1990)'
_diffrn_ambient_temperature 150(2)
_diffrn_measured_fraction_theta_full 0.997
_diffrn_measured_fraction_theta_max 0.997
_diffrn_measurement_device_type 'SuperNova, Single source at offset, Atlas'
_diffrn_measurement_method '\w scans'
_diffrn_radiation_monochromator mirror
_diffrn_radiation_source 'SuperNova (Cu) X-ray Source'
_diffrn_radiation_type CuK\a
_diffrn_radiation_wavelength 1.54184
_diffrn_reflns_av_R_equivalents 0.0230
_diffrn_reflns_av_sigmaI/netI 0.0276
_diffrn_reflns_limit_h_max 18
_diffrn_reflns_limit_h_min -18
_diffrn_reflns_limit_k_max 20
_diffrn_reflns_limit_k_min -15
_diffrn_reflns_limit_l_max 22
_diffrn_reflns_limit_l_min -19
_diffrn_reflns_number 19245
_diffrn_reflns_theta_full 67.50
_diffrn_reflns_theta_max 67.50
_diffrn_reflns_theta_min 2.87
_exptl_absorpt_coefficient_mu 2.988
_exptl_absorpt_correction_T_max 0.6628
_exptl_absorpt_correction_T_min 0.3403
_exptl_absorpt_correction_type multi-scan
_exptl_absorpt_process_details
;
CrysAlisPro, Agilent Technologies,
Version 1.171.36.28 (release 01-02-2013 CrysAlis171 .NET)
(compiled Feb  1 2013,16:14:44)
Empirical absorption correction using spherical harmonics,
 implemented in SCALE3 ABSPACK scaling algorithm.
;
_exptl_crystal_colour colourless
_exptl_crystal_density_diffrn 1.208
_exptl_crystal_density_method 'not measured'
_exptl_crystal_description plate
_exptl_crystal_F_000 1856
_exptl_crystal_size_max 0.46
_exptl_crystal_size_mid 0.24
_exptl_crystal_size_min 0.15
_refine_diff_density_max 0.758
_refine_diff_density_min -0.597
_refine_diff_density_rms 0.052
_refine_ls_extinction_method none
_refine_ls_goodness_of_fit_ref 1.036
_refine_ls_hydrogen_treatment mixed
_refine_ls_matrix_type full
_refine_ls_number_parameters 527
_refine_ls_number_reflns 8588
_refine_ls_number_restraints 0
_refine_ls_restrained_S_all 1.036
_refine_ls_R_factor_all 0.0469
_refine_ls_R_factor_gt 0.0420
_refine_ls_shift/su_max 0.001
_refine_ls_shift/su_mean 0.000
_refine_ls_structure_factor_coef Fsqd
_refine_ls_weighting_details 'calc w=1/[\s^2^(Fo^2^)+(0.0600P)^2^+3.2029P] where P=(Fo^2^+2Fc^2^)/3'
_refine_ls_weighting_scheme calc
_refine_ls_wR_factor_gt 0.1123
_refine_ls_wR_factor_ref 0.1171
_reflns_number_gt 7719
_reflns_number_total 8588
_reflns_threshold_expression >2sigma(I)
_cod_data_source_file om5005918_si_002.cif
_cod_data_source_block compound6
_cod_depositor_comments 'Adding full bibliography for 4084377--4084381.cif.'
_cod_original_sg_symbol_H-M P21/c
_cod_database_code 4084378

loop_
_symmetry_equiv_pos_as_xyz
'x, y, z'
'-x, y+1/2, -z+1/2'
'-x, -y, -z'
'x, -y-1/2, z-1/2'

loop_
_atom_site_label
_atom_site_type_symbol
_atom_site_fract_x
_atom_site_fract_y
_atom_site_fract_z
_atom_site_U_iso_or_equiv
_atom_site_adp_type
_atom_site_occupancy
_atom_site_symmetry_multiplicity
_atom_site_calc_flag
_atom_site_refinement_flags
Si1 Si 0.15027(3) 0.46064(3) 0.24768(3) 0.02326(12) Uani 1 1 d .
H1 H 0.2149(15) 0.4106(14) 0.2790(13) 0.035(6) Uiso 1 1 d .
Si2 Si 0.35604(3) 0.25515(3) 0.25103(3) 0.02021(12) Uani 1 1 d .
H2 H 0.2968(15) 0.3086(13) 0.2176(12) 0.031(6) Uiso 1 1 d .
Cl1 Cl 0.16820(3) 0.45188(3) 0.13607(3) 0.03765(14) Uani 1 1 d .
Cl2 Cl 0.18712(4) 0.57733(3) 0.26488(4) 0.04610(16) Uani 1 1 d .
Cl3 Cl 0.32525(3) 0.26370(3) 0.35867(2) 0.03406(13) Uani 1 1 d .
Cl4 Cl 0.31921(3) 0.13832(3) 0.23414(3) 0.03832(14) Uani 1 1 d .
N1 N 0.03733(9) 0.43734(9) 0.22476(8) 0.0217(3) Uani 1 1 d .
N2 N 0.10141(10) 0.45685(10) 0.33952(9) 0.0270(3) Uani 1 1 d .
N3 N 0.46910(9) 0.27673(9) 0.28279(8) 0.0212(3) Uani 1 1 d .
N4 N 0.41372(10) 0.25930(10) 0.16643(8) 0.0250(3) Uani 1 1 d .
C1 C 0.02694(11) 0.43716(10) 0.29663(10) 0.0213(4) Uani 1 1 d .
C2 C -0.05612(11) 0.41648(11) 0.31670(10) 0.0232(4) Uani 1 1 d .
C3 C -0.11906(13) 0.47396(13) 0.31536(11) 0.0311(4) Uani 1 1 d .
H3 H -0.1100 0.5264 0.3005 0.037 Uiso 1 1 calc R
C4 C -0.19540(14) 0.45417(16) 0.33597(12) 0.0403(5) Uani 1 1 d .
H4 H -0.2383 0.4935 0.3356 0.048 Uiso 1 1 calc R
C5 C -0.20942(14) 0.37828(16) 0.35686(12) 0.0425(6) Uani 1 1 d .
H5 H -0.2619 0.3653 0.3706 0.051 Uiso 1 1 calc R
C6 C -0.14769(15) 0.32155(15) 0.35789(12) 0.0426(5) Uani 1 1 d .
H6 H -0.1576 0.2691 0.3722 0.051 Uiso 1 1 calc R
C7 C -0.07046(14) 0.34018(13) 0.33806(12) 0.0335(4) Uani 1 1 d .
H7 H -0.0277 0.3006 0.3392 0.040 Uiso 1 1 calc R
C8 C -0.02456(11) 0.41263(11) 0.15811(9) 0.0218(4) Uani 1 1 d .
C9 C -0.02664(12) 0.33309(11) 0.13652(11) 0.0269(4) Uani 1 1 d .
C10 C -0.08396(13) 0.31101(13) 0.06967(12) 0.0332(4) Uani 1 1 d .
H10 H -0.0869 0.2573 0.0544 0.040 Uiso 1 1 calc R
C11 C -0.13656(13) 0.36605(14) 0.02529(11) 0.0358(5) Uani 1 1 d .
H11 H -0.1747 0.3501 -0.0204 0.043 Uiso 1 1 calc R
C12 C -0.13389(13) 0.44389(14) 0.04712(11) 0.0323(4) Uani 1 1 d .
H12 H -0.1708 0.4811 0.0163 0.039 Uiso 1 1 calc R
C13 C -0.07790(12) 0.46915(11) 0.11372(10) 0.0252(4) Uani 1 1 d .
C14 C 0.03227(14) 0.27094(12) 0.18160(13) 0.0377(5) Uani 1 1 d .
H14 H 0.0674 0.2967 0.2279 0.045 Uiso 1 1 calc R
C15 C -0.02056(19) 0.20419(14) 0.20553(16) 0.0527(6) Uani 1 1 d .
H15A H -0.0624 0.2265 0.2315 0.079 Uiso 1 1 calc R
H15B H 0.0187 0.1681 0.2392 0.079 Uiso 1 1 calc R
H15C H -0.0519 0.1752 0.1612 0.079 Uiso 1 1 calc R
C16 C 0.09518(17) 0.23811(17) 0.13786(19) 0.0600(8) Uani 1 1 d .
H16A H 0.1296 0.2814 0.1243 0.090 Uiso 1 1 calc R
H16B H 0.0623 0.2122 0.0923 0.090 Uiso 1 1 calc R
H16C H 0.1340 0.1997 0.1689 0.090 Uiso 1 1 calc R
C17 C -0.07374(13) 0.55618(12) 0.13387(12) 0.0313(4) Uani 1 1 d .
H17 H -0.0387 0.5613 0.1866 0.038 Uiso 1 1 calc R
C18 C -0.16372(16) 0.59091(16) 0.13055(16) 0.0504(6) Uani 1 1 d .
H18A H -0.1936 0.5586 0.1609 0.076 Uiso 1 1 calc R
H18B H -0.1977 0.5915 0.0785 0.076 Uiso 1 1 calc R
H18C H -0.1575 0.6450 0.1501 0.076 Uiso 1 1 calc R
C19 C -0.02660(18) 0.60218(14) 0.08387(15) 0.0503(6) Uani 1 1 d .
H19A H 0.0326 0.5815 0.0904 0.075 Uiso 1 1 calc R
H19B H -0.0240 0.6582 0.0977 0.075 Uiso 1 1 calc R
H19C H -0.0581 0.5963 0.0314 0.075 Uiso 1 1 calc R
C20 C 0.12828(12) 0.46621(13) 0.42207(11) 0.0298(4) Uani 1 1 d .
C21 C 0.10508(16) 0.39396(16) 0.46382(13) 0.0463(6) Uani 1 1 d .
H21A H 0.0419 0.3913 0.4572 0.069 Uiso 1 1 calc R
H21B H 0.1331 0.3985 0.5172 0.069 Uiso 1 1 calc R
H21C H 0.1255 0.3459 0.4437 0.069 Uiso 1 1 calc R
C22 C 0.0864(2) 0.53891(17) 0.44547(13) 0.0602(8) Uani 1 1 d .
H22A H 0.1046 0.5855 0.4215 0.090 Uiso 1 1 calc R
H22B H 0.1045 0.5448 0.5000 0.090 Uiso 1 1 calc R
H22C H 0.0230 0.5337 0.4301 0.090 Uiso 1 1 calc R
C23 C 0.22733(15) 0.47313(19) 0.44252(14) 0.0520(7) Uani 1 1 d .
H23A H 0.2448 0.5190 0.4171 0.078 Uiso 1 1 calc R
H23B H 0.2528 0.4252 0.4267 0.078 Uiso 1 1 calc R
H23C H 0.2479 0.4796 0.4968 0.078 Uiso 1 1 calc R
C24 C 0.48571(11) 0.27901(10) 0.21307(9) 0.0199(3) Uani 1 1 d .
C25 C 0.57062(11) 0.30312(11) 0.19845(9) 0.0219(4) Uani 1 1 d .
C26 C 0.63660(12) 0.24835(12) 0.20166(11) 0.0286(4) Uani 1 1 d .
H26 H 0.6292 0.1953 0.2158 0.034 Uiso 1 1 calc R
C27 C 0.71360(13) 0.27159(13) 0.18407(12) 0.0338(5) Uani 1 1 d .
H27 H 0.7587 0.2341 0.1859 0.041 Uiso 1 1 calc R
C28 C 0.72510(13) 0.34866(14) 0.16391(11) 0.0354(5) Uani 1 1 d .
H28 H 0.7777 0.3639 0.1516 0.042 Uiso 1 1 calc R
C29 C 0.66021(14) 0.40333(14) 0.16171(12) 0.0368(5) Uani 1 1 d .
H29 H 0.6683 0.4565 0.1484 0.044 Uiso 1 1 calc R
C30 C 0.58278(13) 0.38075(12) 0.17902(11) 0.0300(4) Uani 1 1 d .
H30 H 0.5381 0.4186 0.1775 0.036 Uiso 1 1 calc R
C31 C 0.53115(10) 0.29050(11) 0.35253(9) 0.0212(4) Uani 1 1 d .
C32 C 0.54230(11) 0.36746(11) 0.38103(10) 0.0236(4) Uani 1 1 d .
C33 C 0.60196(12) 0.37917(12) 0.44957(10) 0.0278(4) Uani 1 1 d .
H33 H 0.6104 0.4308 0.4702 0.033 Uiso 1 1 calc R
C34 C 0.64877(12) 0.31687(13) 0.48777(10) 0.0314(4) Uani 1 1 d .
H34 H 0.6893 0.3260 0.5341 0.038 Uiso 1 1 calc R
C35 C 0.63682(12) 0.24123(13) 0.45882(11) 0.0300(4) Uani 1 1 d .
H35 H 0.6694 0.1988 0.4855 0.036 Uiso 1 1 calc R
C36 C 0.57744(11) 0.22632(12) 0.39085(10) 0.0249(4) Uani 1 1 d .
C37 C 0.49131(12) 0.43759(12) 0.34154(11) 0.0294(4) Uani 1 1 d .
H37 H 0.4577 0.4192 0.2913 0.035 Uiso 1 1 calc R
C38 C 0.42618(16) 0.46770(16) 0.38441(16) 0.0511(6) Uani 1 1 d .
H38A H 0.3875 0.4245 0.3910 0.077 Uiso 1 1 calc R
H38B H 0.3917 0.5106 0.3562 0.077 Uiso 1 1 calc R
H38C H 0.4575 0.4873 0.4336 0.077 Uiso 1 1 calc R
C39 C 0.55069(15) 0.50468(13) 0.32896(14) 0.0430(5) Uani 1 1 d .
H39A H 0.5926 0.4846 0.3019 0.065 Uiso 1 1 calc R
H39B H 0.5820 0.5260 0.3774 0.065 Uiso 1 1 calc R
H39C H 0.5156 0.5465 0.2995 0.065 Uiso 1 1 calc R
C40 C 0.56185(13) 0.14201(12) 0.36295(12) 0.0322(4) Uani 1 1 d .
H40 H 0.5283 0.1442 0.3096 0.039 Uiso 1 1 calc R
C41 C 0.50622(17) 0.09855(14) 0.40744(15) 0.0477(6) Uani 1 1 d .
H41A H 0.4516 0.1273 0.4036 0.072 Uiso 1 1 calc R
H41B H 0.5377 0.0953 0.4601 0.072 Uiso 1 1 calc R
H41C H 0.4936 0.0452 0.3872 0.072 Uiso 1 1 calc R
C42 C 0.64601(16) 0.09677(15) 0.36537(15) 0.0480(6) Uani 1 1 d .
H42A H 0.6838 0.1284 0.3416 0.072 Uiso 1 1 calc R
H42B H 0.6324 0.0466 0.3385 0.072 Uiso 1 1 calc R
H42C H 0.6758 0.0863 0.4176 0.072 Uiso 1 1 calc R
C43 C 0.39023(12) 0.26090(13) 0.08327(10) 0.0286(4) Uani 1 1 d .
C44 C 0.37434(18) 0.34546(16) 0.05701(13) 0.0486(6) Uani 1 1 d .
H44A H 0.4293 0.3748 0.0695 0.073 Uiso 1 1 calc R
H44B H 0.3327 0.3701 0.0818 0.073 Uiso 1 1 calc R
H44C H 0.3508 0.3463 0.0027 0.073 Uiso 1 1 calc R
C45 C 0.30607(15) 0.2140(2) 0.05900(12) 0.0540(7) Uani 1 1 d .
H45A H 0.2605 0.2392 0.0788 0.081 Uiso 1 1 calc R
H45B H 0.3155 0.1600 0.0784 0.081 Uiso 1 1 calc R
H45C H 0.2882 0.2125 0.0042 0.081 Uiso 1 1 calc R
C46 C 0.46036(15) 0.22199(16) 0.05161(11) 0.0419(5) Uani 1 1 d .
H46A H 0.5126 0.2552 0.0622 0.063 Uiso 1 1 calc R
H46B H 0.4392 0.2156 -0.0026 0.063 Uiso 1 1 calc R
H46C H 0.4745 0.1701 0.0749 0.063 Uiso 1 1 calc R

loop_
_atom_site_aniso_label
_atom_site_aniso_U_11
_atom_site_aniso_U_22
_atom_site_aniso_U_33
_atom_site_aniso_U_23
_atom_site_aniso_U_13
_atom_site_aniso_U_12
Si1 0.0161(2) 0.0274(3) 0.0282(3) -0.00278(19) 0.00919(19) -0.00177(18)
Si2 0.0149(2) 0.0271(3) 0.0196(2) -0.00222(18) 0.00611(17) -0.00124(17)
Cl1 0.0292(2) 0.0577(3) 0.0306(2) 0.0015(2) 0.01618(19) -0.0042(2)
Cl2 0.0426(3) 0.0326(3) 0.0696(4) -0.0084(2) 0.0262(3) -0.0126(2)
Cl3 0.0246(2) 0.0577(3) 0.0227(2) -0.0011(2) 0.01121(17) -0.0016(2)
Cl4 0.0341(3) 0.0312(3) 0.0525(3) -0.0072(2) 0.0159(2) -0.00713(19)
N1 0.0163(7) 0.0260(8) 0.0242(7) 0.0004(6) 0.0078(6) -0.0024(6)
N2 0.0197(7) 0.0373(9) 0.0261(8) -0.0083(7) 0.0096(6) -0.0037(6)
N3 0.0154(7) 0.0306(8) 0.0186(7) -0.0017(6) 0.0063(6) -0.0022(6)
N4 0.0190(7) 0.0376(9) 0.0200(7) -0.0055(6) 0.0076(6) -0.0033(6)
C1 0.0185(8) 0.0211(8) 0.0256(9) -0.0016(7) 0.0082(7) 0.0015(7)
C2 0.0179(8) 0.0321(10) 0.0207(8) -0.0021(7) 0.0067(7) -0.0036(7)
C3 0.0247(9) 0.0380(11) 0.0328(10) 0.0006(8) 0.0110(8) 0.0027(8)
C4 0.0229(10) 0.0658(16) 0.0352(11) -0.0016(10) 0.0127(8) 0.0069(10)
C5 0.0253(10) 0.0754(17) 0.0296(10) -0.0003(11) 0.0123(8) -0.0128(11)
C6 0.0415(12) 0.0515(14) 0.0376(12) 0.0058(10) 0.0149(10) -0.0172(11)
C7 0.0321(10) 0.0344(11) 0.0361(11) 0.0027(9) 0.0120(8) -0.0023(8)
C8 0.0162(8) 0.0303(9) 0.0209(8) -0.0006(7) 0.0083(6) -0.0025(7)
C9 0.0211(9) 0.0302(10) 0.0318(10) -0.0025(8) 0.0109(7) -0.0035(7)
C10 0.0274(10) 0.0372(11) 0.0372(11) -0.0122(9) 0.0118(8) -0.0079(8)
C11 0.0247(10) 0.0573(14) 0.0256(10) -0.0078(9) 0.0061(8) -0.0081(9)
C12 0.0231(9) 0.0495(12) 0.0247(9) 0.0057(9) 0.0064(7) 0.0012(8)
C13 0.0199(8) 0.0330(10) 0.0254(9) 0.0026(7) 0.0108(7) 0.0004(7)
C14 0.0345(11) 0.0266(10) 0.0488(13) -0.0028(9) 0.0033(9) 0.0018(9)
C15 0.0683(17) 0.0301(12) 0.0586(15) 0.0028(11) 0.0132(13) -0.0056(11)
C16 0.0386(13) 0.0477(15) 0.096(2) -0.0052(14) 0.0205(14) 0.0141(11)
C17 0.0300(10) 0.0307(10) 0.0342(10) 0.0042(8) 0.0098(8) 0.0058(8)
C18 0.0398(13) 0.0492(14) 0.0634(16) 0.0002(12) 0.0142(11) 0.0184(11)
C19 0.0613(16) 0.0354(12) 0.0603(15) 0.0077(11) 0.0268(13) -0.0046(11)
C20 0.0230(9) 0.0430(11) 0.0232(9) -0.0059(8) 0.0050(7) -0.0004(8)
C21 0.0409(12) 0.0575(15) 0.0369(12) 0.0085(11) 0.0018(10) -0.0028(11)
C22 0.083(2) 0.0629(17) 0.0284(12) -0.0129(11) 0.0014(12) 0.0324(15)
C23 0.0331(12) 0.083(2) 0.0375(12) -0.0042(12) 0.0043(10) -0.0126(12)
C24 0.0177(8) 0.0221(8) 0.0212(8) -0.0024(7) 0.0074(7) -0.0003(7)
C25 0.0167(8) 0.0317(10) 0.0185(8) -0.0035(7) 0.0064(6) -0.0037(7)
C26 0.0215(9) 0.0327(10) 0.0322(10) -0.0019(8) 0.0077(8) -0.0002(8)
C27 0.0196(9) 0.0467(12) 0.0364(11) -0.0068(9) 0.0095(8) 0.0024(8)
C28 0.0232(10) 0.0533(13) 0.0327(10) -0.0038(9) 0.0128(8) -0.0105(9)
C29 0.0320(11) 0.0403(12) 0.0402(11) 0.0076(9) 0.0127(9) -0.0098(9)
C30 0.0251(9) 0.0324(10) 0.0341(10) 0.0031(8) 0.0102(8) 0.0004(8)
C31 0.0137(8) 0.0332(10) 0.0182(8) -0.0015(7) 0.0070(6) -0.0016(7)
C32 0.0173(8) 0.0318(10) 0.0245(9) -0.0024(7) 0.0105(7) -0.0038(7)
C33 0.0230(9) 0.0374(11) 0.0250(9) -0.0070(8) 0.0095(7) -0.0087(8)
C34 0.0218(9) 0.0522(13) 0.0196(9) -0.0023(8) 0.0034(7) -0.0064(9)
C35 0.0209(9) 0.0439(12) 0.0247(9) 0.0042(8) 0.0043(7) 0.0047(8)
C36 0.0184(8) 0.0341(10) 0.0240(9) -0.0014(7) 0.0083(7) 0.0024(7)
C37 0.0252(9) 0.0291(10) 0.0345(10) -0.0021(8) 0.0084(8) -0.0021(8)
C38 0.0400(13) 0.0497(14) 0.0710(17) 0.0032(12) 0.0279(12) 0.0129(11)
C39 0.0391(12) 0.0326(11) 0.0586(14) 0.0030(10) 0.0139(10) -0.0044(9)
C40 0.0296(10) 0.0323(11) 0.0329(10) -0.0031(8) 0.0038(8) 0.0080(8)
C41 0.0472(13) 0.0345(12) 0.0638(16) -0.0020(11) 0.0180(12) -0.0044(10)
C42 0.0424(13) 0.0461(14) 0.0556(14) -0.0049(11) 0.0121(11) 0.0178(11)
C43 0.0215(9) 0.0477(12) 0.0175(9) -0.0048(8) 0.0066(7) -0.0021(8)
C44 0.0539(14) 0.0596(16) 0.0285(11) 0.0033(10) 0.0023(10) 0.0124(12)
C45 0.0350(12) 0.102(2) 0.0240(10) -0.0128(12) 0.0057(9) -0.0256(13)
C46 0.0381(12) 0.0659(15) 0.0222(10) -0.0080(10) 0.0084(8) 0.0101(11)

loop_
_atom_type_symbol
_atom_type_description
_atom_type_scat_dispersion_real
_atom_type_scat_dispersion_imag
_atom_type_scat_source
C C 0.0181 0.0091 'International Tables Vol C Tables 4.2.6.8 and 6.1.1.4'
H H 0.0000 0.0000 'International Tables Vol C Tables 4.2.6.8 and 6.1.1.4'
N N 0.0311 0.0180 'International Tables Vol C Tables 4.2.6.8 and 6.1.1.4'
Si Si 0.2541 0.3302 'International Tables Vol C Tables 4.2.6.8 and 6.1.1.4'
Cl Cl 0.3639 0.7018 'International Tables Vol C Tables 4.2.6.8 and 6.1.1.4'

loop_
_geom_angle_atom_site_label_1
_geom_angle_atom_site_label_2
_geom_angle_atom_site_label_3
_geom_angle
N1 Si1 N2 68.20(7)
N1 Si1 Cl2 118.68(6)
N2 Si1 Cl2 93.02(5)
N1 Si1 Cl1 96.41(5)
N2 Si1 Cl1 164.44(5)
Cl2 Si1 Cl1 96.68(3)
N1 Si1 C1 35.05(6)
N2 Si1 C1 33.17(6)
Cl2 Si1 C1 109.33(5)
Cl1 Si1 C1 131.35(5)
N3 Si2 N4 68.69(6)
N3 Si2 Cl4 118.10(6)
N4 Si2 Cl4 94.71(5)
N3 Si2 Cl3 96.53(5)
N4 Si2 Cl3 164.96(5)
Cl4 Si2 Cl3 94.90(3)
N3 Si2 C24 35.34(6)
N4 Si2 C24 33.42(6)
Cl4 Si2 C24 110.78(5)
Cl3 Si2 C24 131.65(5)
C1 N1 C8 127.45(14)
C1 N1 Si1 96.65(11)
C8 N1 Si1 135.15(12)
C1 N2 C20 130.38(16)
C1 N2 Si1 88.45(11)
C20 N2 Si1 141.12(12)
C24 N3 C31 126.05(14)
C24 N3 Si2 95.74(11)
C31 N3 Si2 138.20(11)
C24 N4 C43 129.94(15)
C24 N4 Si2 89.21(11)
C43 N4 Si2 139.34(12)
N2 C1 N1 106.63(15)
N2 C1 C2 129.67(16)
N1 C1 C2 123.70(15)
N2 C1 Si1 58.38(9)
N1 C1 Si1 48.30(8)
C2 C1 Si1 171.54(13)
C7 C2 C3 119.59(17)
C7 C2 C1 120.23(17)
C3 C2 C1 120.17(17)
C2 C3 C4 119.5(2)
C5 C4 C3 120.7(2)
C6 C5 C4 119.91(19)
C5 C6 C7 120.4(2)
C2 C7 C6 119.9(2)
C9 C8 C13 121.35(17)
C9 C8 N1 119.10(16)
C13 C8 N1 119.44(16)
C10 C9 C8 118.28(18)
C10 C9 C14 118.87(18)
C8 C9 C14 122.83(17)
C11 C10 C9 121.0(2)
C12 C11 C10 120.15(19)
C11 C12 C13 121.21(19)
C12 C13 C8 118.02(18)
C12 C13 C17 119.54(18)
C8 C13 C17 122.38(17)
C9 C14 C16 111.0(2)
C9 C14 C15 111.26(19)
C16 C14 C15 110.6(2)
C13 C17 C19 110.33(17)
C13 C17 C18 112.20(18)
C19 C17 C18 111.30(19)
N2 C20 C22 109.89(17)
N2 C20 C23 106.74(16)
C22 C20 C23 111.2(2)
N2 C20 C21 112.44(17)
C22 C20 C21 109.6(2)
C23 C20 C21 106.95(19)
N4 C24 N3 106.14(15)
N4 C24 C25 129.83(16)
N3 C24 C25 123.99(15)
N4 C24 Si2 57.37(9)
N3 C24 Si2 48.91(8)
C25 C24 Si2 171.26(13)
C26 C25 C30 119.69(17)
C26 C25 C24 120.77(17)
C30 C25 C24 119.51(16)
C25 C26 C27 119.57(19)
C28 C27 C26 120.60(19)
C29 C28 C27 119.92(18)
C28 C29 C30 120.0(2)
C25 C30 C29 120.19(19)
C32 C31 C36 121.91(16)
C32 C31 N3 118.93(16)
C36 C31 N3 119.15(16)
C33 C32 C31 117.88(17)
C33 C32 C37 119.23(17)
C31 C32 C37 122.89(16)
C34 C33 C32 121.07(19)
C33 C34 C35 120.25(17)
C34 C35 C36 120.89(18)
C35 C36 C31 117.99(18)
C35 C36 C40 119.57(17)
C31 C36 C40 122.37(16)
C32 C37 C38 111.19(17)
C32 C37 C39 112.18(16)
C38 C37 C39 110.19(19)
C36 C40 C41 109.93(17)
C36 C40 C42 113.03(18)
C41 C40 C42 110.64(19)
N4 C43 C44 109.13(17)
N4 C43 C46 111.03(16)
C44 C43 C46 111.65(19)
N4 C43 C45 106.25(16)
C44 C43 C45 109.4(2)
C46 C43 C45 109.19(19)

loop_
_geom_bond_atom_site_label_1
_geom_bond_atom_site_label_2
_geom_bond_distance
Si1 N1 1.7810(15)
Si1 N2 2.0184(16)
Si1 Cl2 2.0636(7)
Si1 Cl1 2.1427(7)
Si1 C1 2.3694(17)
Si2 N3 1.7837(14)
Si2 N4 1.9832(15)
Si2 Cl4 2.0653(7)
Si2 Cl3 2.1525(6)
Si2 C24 2.3547(17)
N1 C1 1.370(2)
N1 C8 1.438(2)
N2 C1 1.297(2)
N2 C20 1.484(2)
N3 C24 1.369(2)
N3 C31 1.437(2)
N4 C24 1.297(2)
N4 C43 1.486(2)
C1 C2 1.489(2)
C2 C7 1.385(3)
C2 C3 1.389(3)
C3 C4 1.390(3)
C4 C5 1.375(4)
C5 C6 1.367(4)
C6 C7 1.392(3)
C8 C9 1.402(3)
C8 C13 1.403(3)
C9 C10 1.395(3)
C9 C14 1.516(3)
C10 C11 1.380(3)
C11 C12 1.376(3)
C12 C13 1.398(3)
C13 C17 1.517(3)
C14 C16 1.526(3)
C14 C15 1.532(3)
C17 C19 1.528(3)
C17 C18 1.529(3)
C20 C22 1.508(3)
C20 C23 1.528(3)
C20 C21 1.535(3)
C24 C25 1.489(2)
C25 C26 1.388(3)
C25 C30 1.388(3)
C26 C27 1.390(3)
C27 C28 1.381(3)
C28 C29 1.376(3)
C29 C30 1.391(3)
C31 C32 1.400(3)
C31 C36 1.404(3)
C32 C33 1.398(3)
C32 C37 1.520(3)
C33 C34 1.382(3)
C34 C35 1.383(3)
C35 C36 1.397(3)
C36 C40 1.517(3)
C37 C38 1.526(3)
C37 C39 1.527(3)
C40 C41 1.526(3)
C40 C42 1.528(3)
C43 C44 1.513(3)
C43 C46 1.521(3)
C43 C45 1.524(3)
